data_2231146
loop_
_publ_author_name
'Zhu, Xue-Hua'
'Yang, Xiao-Yuan'
'Song, Rui-Feng'
'Li, Hai-Yan'

_publ_section_title
;
 <i>catena</i>-Poly[[dibromidomercury(II)]-\m-3,6-bis(2-pyridylsulfanyl)pyridazine-\k^2^<i>N</i>^3^:<i>N</i>^6^]
;
_journal_coeditor_code HG5063
_journal_issue 8
_journal_name_full 'Acta Crystallographica Section E'
_journal_page_first m1111
_journal_paper_doi 10.1107/S1600536811028066
_journal_volume 67
_journal_year 2011
_chemical_formula_iupac '[Hg Br2 (C14 H10 N4 S2)]'
_chemical_formula_moiety 'C14 H10 Br2 Hg N4 S2'
_chemical_formula_sum 'C14 H10 Br2 Hg N4 S2'
_chemical_formula_weight 658.78
_chemical_name_systematic
;
<i>catena</i>-Poly[[dibromidomercury(II)]-\m-3,6-bis(2-
pyridylsulfanyl)pyridazine-\k^2^<i>N</i>^3^:<i>N</i>^6^]
;
_space_group_IT_number 15
_symmetry_cell_setting monoclinic
_symmetry_space_group_name_Hall '-C 2yc'
_symmetry_space_group_name_H-M 'C 1 2/c 1'
_atom_sites_solution_hydrogens geom
_atom_sites_solution_primary direct
_atom_sites_solution_secondary difmap
_audit_creation_method SHELXL-97
_cell_angle_alpha 90.00
_cell_angle_beta 117.444(3)
_cell_angle_gamma 90.00
_cell_formula_units_Z 4
_cell_length_a 16.393(3)
_cell_length_b 12.4954(19)
_cell_length_c 9.7648(16)
_cell_measurement_reflns_used 2664
_cell_measurement_temperature 223(2)
_cell_measurement_theta_max 27.5
_cell_measurement_theta_min 3.6
_cell_volume 1775.1(5)
_computing_cell_refinement 'CrystalClear (Rigaku, 2001)'
_computing_data_collection 'CrystalClear (Rigaku, 2001)'
_computing_data_reduction 'CrystalStructure (Rigaku, 2001)'
_computing_molecular_graphics 'SHELXTL (Sheldrick, 2008)'
_computing_publication_material 'SHELXTL (Sheldrick, 2008)'
_computing_structure_refinement 'SHELXL97 (Sheldrick, 2008)'
_computing_structure_solution 'SHELXS97 (Sheldrick, 2008)'
_diffrn_ambient_temperature 223(2)
_diffrn_detector_area_resol_mean 14.63
_diffrn_measured_fraction_theta_full 0.982
_diffrn_measured_fraction_theta_max 0.982
_diffrn_measurement_device_type 'Rigaku Saturn'
_diffrn_measurement_method \w
_diffrn_radiation_monochromator graphite
_diffrn_radiation_source 'fine-focus sealed tube'
_diffrn_radiation_type MoK\a
_diffrn_radiation_wavelength 0.71075
_diffrn_reflns_av_R_equivalents 0.0320
_diffrn_reflns_av_sigmaI/netI 0.0493
_diffrn_reflns_limit_h_max 21
_diffrn_reflns_limit_h_min -18
_diffrn_reflns_limit_k_max 16
_diffrn_reflns_limit_k_min -9
_diffrn_reflns_limit_l_max 10
_diffrn_reflns_limit_l_min -12
_diffrn_reflns_number 5341
_diffrn_reflns_theta_full 27.48
_diffrn_reflns_theta_max 27.48
_diffrn_reflns_theta_min 3.63
_exptl_absorpt_coefficient_mu 13.410
_exptl_absorpt_correction_T_max 0.030
_exptl_absorpt_correction_T_min 0.013
_exptl_absorpt_correction_type multi-scan
_exptl_absorpt_process_details '(<i>REQAB</i>; Jacobson, 1998)'
_exptl_crystal_colour yellow
_exptl_crystal_density_diffrn 2.465
_exptl_crystal_density_method 'not measured'
_exptl_crystal_description prism
_exptl_crystal_F_000 1216
_exptl_crystal_size_max 0.55
_exptl_crystal_size_mid 0.30
_exptl_crystal_size_min 0.26
_refine_diff_density_max 1.558
_refine_diff_density_min -2.202
_refine_ls_extinction_coef 0.00186(14)
_refine_ls_extinction_expression Fc^*^=kFc[1+0.001xFc^2^\l^3^/sin(2\q)]^-1/4^
_refine_ls_extinction_method 'SHELXL97 (Sheldrick, 2008)'
_refine_ls_goodness_of_fit_ref 1.004
_refine_ls_hydrogen_treatment constr
_refine_ls_matrix_type full
_refine_ls_number_parameters 107
_refine_ls_number_reflns 2013
_refine_ls_number_restraints 0
_refine_ls_restrained_S_all 1.004
_refine_ls_R_factor_all 0.0455
_refine_ls_R_factor_gt 0.0377
_refine_ls_shift/su_max 0.000
_refine_ls_shift/su_mean 0.000
_refine_ls_structure_factor_coef Fsqd
_refine_ls_weighting_details 'calc w=1/[\s^2^(Fo^2^)+(0.0419P)^2^+0.0000P] where P=(Fo^2^+2Fc^2^)/3'
_refine_ls_weighting_scheme calc
_refine_ls_wR_factor_gt 0.0770
_refine_ls_wR_factor_ref 0.0803
_reflns_number_gt 1688
_reflns_number_total 2013
_reflns_threshold_expression I>2sigma(I)
_cod_data_source_file hg5063.cif
_cod_data_source_block I
_cod_original_sg_symbol_H-M 'C 2/c'
_cod_database_code 2231146
_cod_database_fobs_code 2231146

loop_
_symmetry_equiv_pos_as_xyz
'x, y, z'
'-x, y, -z+1/2'
'x+1/2, y+1/2, z'
'-x+1/2, y+1/2, -z+1/2'
'-x, -y, -z'
'x, -y, z-1/2'
'-x+1/2, -y+1/2, -z'
'x+1/2, -y+1/2, z-1/2'

loop_
_atom_site_type_symbol
_atom_site_label
_atom_site_fract_x
_atom_site_fract_y
_atom_site_fract_z
_atom_site_U_iso_or_equiv
_atom_site_adp_type
_atom_site_calc_flag
_atom_site_refinement_flags
_atom_site_occupancy
_atom_site_symmetry_multiplicity
Hg Hg1 0.5000 0.24799(3) 0.2500 0.03257(15) Uani d S 1 2
Br Br1 0.37219(4) 0.18078(6) 0.00215(7) 0.03794(19) Uani d . 1 1
S S1 0.63765(10) 0.19500(16) 0.09685(16) 0.0354(4) Uani d . 1 1
N N1 0.5935(3) 0.3774(4) 0.1882(5) 0.0300(11) Uani d . 1 1
N N2 0.5304(3) 0.2847(4) -0.1745(5) 0.0282(11) Uani d . 1 1
C C1 0.6470(3) 0.3344(5) 0.1311(6) 0.0272(13) Uani d . 1 1
C C2 0.7060(4) 0.3982(7) 0.0995(7) 0.0438(18) Uani d . 1 1
H H2A 0.7442 0.3669 0.0625 0.053 Uiso calc R 1 1
C C3 0.7083(4) 0.5050(8) 0.1218(7) 0.051(2) Uani d . 1 1
H H3 0.7469 0.5486 0.0984 0.062 Uiso calc R 1 1
C C4 0.6537(4) 0.5493(6) 0.1790(7) 0.0440(16) Uani d . 1 1
H H4 0.6530 0.6236 0.1937 0.053 Uiso calc R 1 1
C C5 0.6000(4) 0.4815(6) 0.2142(8) 0.0427(16) Uani d . 1 1
H H5 0.5657 0.5113 0.2598 0.051 Uiso calc R 1 1
C C6 0.5593(3) 0.1942(5) -0.1028(6) 0.0284(12) Uani d . 1 1
C C7 0.5306(4) 0.0926(6) -0.1734(7) 0.0411(15) Uani d . 1 1
H H7 0.5525 0.0287 -0.1176 0.049 Uiso calc R 1 1

loop_
_atom_site_aniso_label
_atom_site_aniso_U_11
_atom_site_aniso_U_22
_atom_site_aniso_U_33
_atom_site_aniso_U_12
_atom_site_aniso_U_13
_atom_site_aniso_U_23
Hg1 0.0342(2) 0.0283(2) 0.0378(2) 0.000 0.01890(15) 0.000
Br1 0.0372(3) 0.0317(4) 0.0401(3) -0.0041(3) 0.0137(3) 0.0007(3)
S1 0.0382(7) 0.0330(10) 0.0332(7) 0.0155(7) 0.0148(6) 0.0078(7)
N1 0.029(2) 0.021(3) 0.041(2) -0.003(2) 0.018(2) 0.000(2)
N2 0.030(2) 0.019(3) 0.031(2) 0.000(2) 0.0111(19) -0.004(2)
C1 0.018(2) 0.035(4) 0.025(2) 0.003(2) 0.007(2) 0.008(2)
C2 0.032(3) 0.063(6) 0.043(3) -0.013(3) 0.023(3) -0.009(3)
C3 0.050(4) 0.059(6) 0.045(3) -0.032(4) 0.022(3) -0.004(4)
C4 0.045(3) 0.029(4) 0.054(4) -0.012(3) 0.019(3) -0.002(3)
C5 0.041(3) 0.028(4) 0.066(4) -0.003(3) 0.030(3) -0.004(3)
C6 0.028(3) 0.026(4) 0.036(3) 0.008(2) 0.019(2) 0.008(3)
C7 0.066(4) 0.015(3) 0.048(3) 0.005(3) 0.030(3) 0.010(3)

loop_
_atom_type_symbol
_atom_type_description
_atom_type_scat_dispersion_real
_atom_type_scat_dispersion_imag
_atom_type_scat_source
C C 0.0033 0.0016 'International Tables Vol C Tables 4.2.6.8 and 6.1.1.4'
H H 0.0000 0.0000 'International Tables Vol C Tables 4.2.6.8 and 6.1.1.4'
N N 0.0061 0.0033 'International Tables Vol C Tables 4.2.6.8 and 6.1.1.4'
S S 0.1246 0.1234 'International Tables Vol C Tables 4.2.6.8 and 6.1.1.4'
Hg Hg -2.3894 9.2266 'International Tables Vol C Tables 4.2.6.8 and 6.1.1.4'
Br Br -0.2901 2.4595 'International Tables Vol C Tables 4.2.6.8 and 6.1.1.4'

loop_
_geom_angle_atom_site_label_1
_geom_angle_atom_site_label_2
_geom_angle_atom_site_label_3
_geom_angle_site_symmetry_1
_geom_angle_site_symmetry_3
_geom_angle
N1 Hg1 N1 . 2_655 98.8(2)
N1 Hg1 Br1 . . 108.55(10)
N1 Hg1 Br1 2_655 . 96.77(10)
N1 Hg1 Br1 . 2_655 96.77(10)
N1 Hg1 Br1 2_655 2_655 108.55(10)
Br1 Hg1 Br1 . 2_655 140.84(4)
C1 S1 C6 . . 99.7(3)
C5 N1 C1 . . 117.4(5)
C5 N1 Hg1 . . 126.8(4)
C1 N1 Hg1 . . 115.6(4)
C6 N2 N2 . 2_654 119.5(4)
N1 C1 C2 . . 120.9(6)
N1 C1 S1 . . 117.0(4)
C2 C1 S1 . . 122.0(5)
C3 C2 C1 . . 120.0(6)
C3 C2 H2A . . 120.0
C1 C2 H2A . . 120.0
C2 C3 C4 . . 119.4(6)
C2 C3 H3 . . 120.3
C4 C3 H3 . . 120.3
C3 C4 C5 . . 117.8(7)
C3 C4 H4 . . 121.1
C5 C4 H4 . . 121.1
N1 C5 C4 . . 124.4(6)
N1 C5 H5 . . 117.8
C4 C5 H5 . . 117.8
N2 C6 C7 . . 124.2(5)
N2 C6 S1 . . 119.1(5)
C7 C6 S1 . . 116.7(5)
C7 C7 C6 2_654 . 116.4(3)
C7 C7 H7 2_654 . 121.8
C6 C7 H7 . . 121.8

loop_
_geom_bond_atom_site_label_1
_geom_bond_atom_site_label_2
_geom_bond_site_symmetry_2
_geom_bond_distance
Hg1 N1 . 2.485(5)
Hg1 N1 2_655 2.485(5)
Hg1 Br1 . 2.5056(6)
Hg1 Br1 2_655 2.5056(6)
S1 C1 . 1.767(7)
S1 C6 . 1.773(5)
N1 C5 . 1.321(9)
N1 C1 . 1.349(7)
N2 C6 . 1.299(8)
N2 N2 2_654 1.347(9)
C1 C2 . 1.394(9)
C2 C3 . 1.350(12)
C2 H2A . 0.9400
C3 C4 . 1.371(10)
C3 H3 . 0.9400
C4 C5 . 1.373(9)
C4 H4 . 0.9400
C5 H5 . 0.9400
C6 C7 . 1.417(9)
C7 C7 2_654 1.365(12)
C7 H7 . 0.9400

loop_
_geom_torsion_atom_site_label_1
_geom_torsion_atom_site_label_2
_geom_torsion_atom_site_label_3
_geom_torsion_atom_site_label_4
_geom_torsion_site_symmetry_1
_geom_torsion_site_symmetry_4
_geom_torsion
N1 Hg1 N1 C5 2_655 . 11.6(4)
Br1 Hg1 N1 C5 . . 111.9(5)
Br1 Hg1 N1 C5 2_655 . -98.4(5)
N1 Hg1 N1 C1 2_655 . -172.8(4)
Br1 Hg1 N1 C1 . . -72.5(3)
Br1 Hg1 N1 C1 2_655 . 77.2(3)
C5 N1 C1 C2 . . -0.7(8)
Hg1 N1 C1 C2 . . -176.7(4)
C5 N1 C1 S1 . . 180.0(4)
Hg1 N1 C1 S1 . . 3.9(5)
C6 S1 C1 N1 . . 96.6(4)
C6 S1 C1 C2 . . -82.8(5)
N1 C1 C2 C3 . . -1.9(9)
S1 C1 C2 C3 . . 177.5(5)
C1 C2 C3 C4 . . 1.5(10)
C2 C3 C4 C5 . . 1.3(10)
C1 N1 C5 C4 . . 3.8(9)
Hg1 N1 C5 C4 . . 179.3(5)
C3 C4 C5 N1 . . -4.1(10)
N2 N2 C6 C7 2_654 . -0.2(9)
N2 N2 C6 S1 2_654 . -178.8(5)
C1 S1 C6 N2 . . 1.6(4)
C1 S1 C6 C7 . . -177.1(4)
N2 C6 C7 C7 . 2_654 0.6(10)
S1 C6 C7 C7 . 2_654 179.2(6)
